data_7018325
loop_
_publ_author_name
'Saad, Fawaz A.'
'Buurma, Niklaas J.'
'Amoroso, Angelo J.'
'Knight, James C.'
'Kariuki, Benson M.'

_publ_section_title
;
 Co-ordination behaviour of a novel bisthiourea tripodal ligand:
 structural, spectroscopic and electrochemical properties of a series of
 transition metal complexes.
;
_journal_issue 15
_journal_name_full 'Dalton transactions (Cambridge, England : 2003)'
_journal_page_first 4608
_journal_page_last 4617
_journal_paper_doi 10.1039/c2dt11732k
_journal_volume 41
_journal_year 2012
_chemical_formula_moiety 'C34 H30 Cd N9 O2 S2, C2 H3 N, 2(Cl O4)'
_chemical_formula_sum 'C36 H33 Cd Cl2 N9 O10 S2'
_chemical_formula_weight 999.13
_chemical_name_systematic
;
?
;
_space_group_IT_number 14
_symmetry_cell_setting monoclinic
_symmetry_space_group_name_Hall '-P 2yn'
_symmetry_space_group_name_H-M 'P 1 21/n 1'
_atom_sites_solution_hydrogens geom
_atom_sites_solution_primary direct
_atom_sites_solution_secondary difmap
_audit_creation_method SHELXL-97
_cell_angle_alpha 90.00
_cell_angle_beta 97.7600(10)
_cell_angle_gamma 90.00
_cell_formula_units_Z 4
_cell_length_a 16.4240(3)
_cell_length_b 10.8230(2)
_cell_length_c 22.9750(6)
_cell_measurement_reflns_used 48.4
_cell_measurement_temperature 293(2)
_cell_measurement_theta_max 27.48
_cell_measurement_theta_min 2.99
_cell_volume 4046.57(15)
_computing_cell_refinement DENZO/SCALEPACK
_computing_data_collection 'cOLLECT,Nonius BV, 1997-2001'
_computing_data_reduction DENZO/SCALEPACK
_computing_structure_refinement SHELXL-97
_computing_structure_solution SHELXs-97
_diffrn_ambient_temperature 293(2)
_diffrn_measured_fraction_theta_full 0.996
_diffrn_measured_fraction_theta_max 0.996
_diffrn_measurement_device_type 'Nonius KappaCCD'
_diffrn_measurement_method 'CCD scans'
_diffrn_radiation_monochromator graphite
_diffrn_radiation_source 'fine-focus sealed tube'
_diffrn_radiation_type MoK\a
_diffrn_radiation_wavelength 0.71073
_diffrn_reflns_av_R_equivalents 0.1183
_diffrn_reflns_av_sigmaI/netI 0.1332
_diffrn_reflns_limit_h_max 21
_diffrn_reflns_limit_h_min -21
_diffrn_reflns_limit_k_max 14
_diffrn_reflns_limit_k_min -9
_diffrn_reflns_limit_l_max 29
_diffrn_reflns_limit_l_min -29
_diffrn_reflns_number 32603
_diffrn_reflns_theta_full 27.48
_diffrn_reflns_theta_max 27.48
_diffrn_reflns_theta_min 2.99
_exptl_absorpt_coefficient_mu 0.844
_exptl_absorpt_correction_T_max 0.8494
_exptl_absorpt_correction_T_min 0.8494
_exptl_absorpt_correction_type empirical
_exptl_absorpt_process_details Denzo/Scalepack
_exptl_crystal_colour colourless
_exptl_crystal_density_diffrn 1.640
_exptl_crystal_density_method 'not measured'
_exptl_crystal_description block
_exptl_crystal_F_000 2024
_exptl_crystal_size_max 0.20
_exptl_crystal_size_mid 0.20
_exptl_crystal_size_min 0.20
_refine_diff_density_max 0.823
_refine_diff_density_min -0.735
_refine_diff_density_rms 0.123
_refine_ls_extinction_coef 0.0010(2)
_refine_ls_extinction_expression Fc^*^=kFc[1+0.001xFc^2^\l^3^/sin(2\q)]^-1/4^
_refine_ls_extinction_method SHELXL
_refine_ls_goodness_of_fit_ref 0.994
_refine_ls_hydrogen_treatment constr
_refine_ls_matrix_type full
_refine_ls_number_parameters 543
_refine_ls_number_reflns 9235
_refine_ls_number_restraints 0
_refine_ls_restrained_S_all 0.994
_refine_ls_R_factor_all 0.1457
_refine_ls_R_factor_gt 0.0598
_refine_ls_shift/su_max 0.001
_refine_ls_shift/su_mean 0.000
_refine_ls_structure_factor_coef Fsqd
_refine_ls_weighting_details 'calc w=1/[\s^2^(Fo^2^)+(0.0617P)^2^+0.0000P] where P=(Fo^2^+2Fc^2^)/3'
_refine_ls_weighting_scheme calc
_refine_ls_wR_factor_gt 0.1186
_refine_ls_wR_factor_ref 0.1465
_reflns_number_gt 4804
_reflns_number_total 9235
_reflns_threshold_expression >2sigma(I)
_cod_data_source_file c2dt11732k.txt
_cod_data_source_block aja0817
_cod_depositor_comments
;
The following automatic conversions were performed:

'_symmetry_cell_setting' value 'Monoclinic' changed to 'monoclinic'
according to /home/saulius/struct/CIF-dictionaries/cif_core.dic
dictionary named 'cif_core.dic' version 2.4.1 from 2010-06-29.

Automatic conversion script
Id: cif_fix_values 1715 2011-07-08 13:25:40Z adriana 
;
_cod_original_sg_symbol_H-M P21/n
_cod_database_code 7018325

loop_
_symmetry_equiv_pos_as_xyz
'x, y, z'
'-x+1/2, y+1/2, -z+1/2'
'-x, -y, -z'
'x-1/2, -y-1/2, z-1/2'

loop_
_atom_site_label
_atom_site_type_symbol
_atom_site_fract_x
_atom_site_fract_y
_atom_site_fract_z
_atom_site_U_iso_or_equiv
_atom_site_adp_type
_atom_site_occupancy
_atom_site_symmetry_multiplicity
_atom_site_calc_flag
_atom_site_refinement_flags
C1 C 0.2443(3) 0.1680(6) 0.8063(2) 0.0662(17) Uani 1 1 d .
H1A H 0.2562 0.2297 0.7780 0.079 Uiso 1 1 calc R
H1B H 0.1991 0.1178 0.7878 0.079 Uiso 1 1 calc R
C2 C 0.3191(3) 0.0865(5) 0.8213(2) 0.0423(13) Uani 1 1 d .
C3 C 0.3676(3) 0.0564(5) 0.7789(2) 0.0418(12) Uani 1 1 d .
H3 H 0.3565 0.0892 0.7413 0.050 Uiso 1 1 calc R
C4 C 0.4330(3) -0.0231(5) 0.7931(2) 0.0401(12) Uani 1 1 d .
H4 H 0.4671 -0.0436 0.7654 0.048 Uiso 1 1 calc R
C5 C 0.4468(3) -0.0711(4) 0.8487(2) 0.0373(12) Uani 1 1 d .
H5 H 0.4904 -0.1248 0.8594 0.045 Uiso 1 1 calc R
C6 C 0.3951(3) -0.0387(4) 0.88837(19) 0.0335(11) Uani 1 1 d .
C7 C 0.4028(2) -0.0571(4) 0.99708(19) 0.0304(11) Uani 1 1 d .
C8 C 0.4520(3) -0.2614(5) 1.0364(2) 0.0390(12) Uani 1 1 d .
C9 C 0.4842(3) -0.3275(5) 1.0914(2) 0.0414(12) Uani 1 1 d .
C10 C 0.5036(3) -0.2714(5) 1.1454(2) 0.0449(13) Uani 1 1 d .
H10 H 0.4936 -0.1874 1.1495 0.054 Uiso 1 1 calc R
C11 C 0.5379(3) -0.3402(6) 1.1935(2) 0.0522(14) Uani 1 1 d .
H11 H 0.5503 -0.3022 1.2299 0.063 Uiso 1 1 calc R
C12 C 0.5535(3) -0.4636(6) 1.1877(2) 0.0610(16) Uani 1 1 d .
H12 H 0.5776 -0.5086 1.2200 0.073 Uiso 1 1 calc R
C13 C 0.5335(4) -0.5215(6) 1.1338(3) 0.0731(18) Uani 1 1 d .
H13 H 0.5438 -0.6054 1.1299 0.088 Uiso 1 1 calc R
C14 C 0.4981(4) -0.4538(5) 1.0860(2) 0.0609(16) Uani 1 1 d .
H14 H 0.4835 -0.4927 1.0500 0.073 Uiso 1 1 calc R
C15 C 0.1296(4) 0.2589(6) 0.8476(3) 0.075(2) Uani 1 1 d .
H15A H 0.1156 0.2923 0.8084 0.090 Uiso 1 1 calc R
H15B H 0.1177 0.3218 0.8753 0.090 Uiso 1 1 calc R
C16 C 0.0771(3) 0.1484(7) 0.8542(3) 0.0694(19) Uani 1 1 d .
C17 C 0.0086(4) 0.1266(9) 0.8123(3) 0.100(3) Uani 1 1 d .
H17 H -0.0035 0.1773 0.7796 0.120 Uiso 1 1 calc R
C18 C -0.0405(4) 0.0260(10) 0.8214(4) 0.104(3) Uani 1 1 d .
H18 H -0.0857 0.0072 0.7940 0.125 Uiso 1 1 calc R
C19 C -0.0231(4) -0.0448(8) 0.8702(3) 0.095(3) Uani 1 1 d .
H19 H -0.0568 -0.1112 0.8765 0.114 Uiso 1 1 calc R
C20 C 0.0459(3) -0.0174(7) 0.9109(3) 0.0658(19) Uani 1 1 d .
C21 C 0.1116(3) -0.0905(6) 1.0093(3) 0.0564(16) Uani 1 1 d .
C22 C 0.0448(4) -0.2810(7) 1.0450(4) 0.084(2) Uani 1 1 d .
C23 C 0.0539(4) -0.3776(6) 1.0929(4) 0.078(2) Uani 1 1 d .
C24 C 0.0003(5) -0.4798(7) 1.0811(4) 0.109(3) Uani 1 1 d .
H24 H -0.0364 -0.4844 1.0466 0.131 Uiso 1 1 calc R
C25 C 0.0048(7) -0.5732(8) 1.1232(5) 0.139(5) Uani 1 1 d .
H25 H -0.0294 -0.6418 1.1171 0.166 Uiso 1 1 calc R
C26 C 0.0587(8) -0.5641(8) 1.1730(5) 0.141(5) Uani 1 1 d .
H26 H 0.0614 -0.6273 1.2006 0.169 Uiso 1 1 calc R
C27 C 0.1092(5) -0.4642(7) 1.1836(4) 0.110(3) Uani 1 1 d .
H27 H 0.1460 -0.4609 1.2181 0.132 Uiso 1 1 calc R
C28 C 0.1065(5) -0.3670(7) 1.1436(4) 0.094(3) Uani 1 1 d .
H28 H 0.1395 -0.2975 1.1513 0.113 Uiso 1 1 calc R
C29 C 0.2692(4) 0.3412(6) 0.8731(2) 0.0629(16) Uani 1 1 d .
H29A H 0.2538 0.4050 0.8440 0.075 Uiso 1 1 calc R
H29B H 0.3265 0.3209 0.8719 0.075 Uiso 1 1 calc R
C30 C 0.2601(3) 0.3908(6) 0.9326(3) 0.0602(16) Uani 1 1 d .
C31 C 0.2717(4) 0.5133(6) 0.9473(3) 0.084(2) Uani 1 1 d .
H31 H 0.2860 0.5688 0.9194 0.100 Uiso 1 1 calc R
C32 C 0.2626(4) 0.5541(7) 1.0022(4) 0.094(2) Uani 1 1 d .
H32 H 0.2705 0.6370 1.0121 0.112 Uiso 1 1 calc R
C33 C 0.2414(4) 0.4702(7) 1.0427(3) 0.086(2) Uani 1 1 d .
H33 H 0.2346 0.4953 1.0805 0.104 Uiso 1 1 calc R
C34 C 0.2307(4) 0.3490(6) 1.0261(3) 0.0749(18) Uani 1 1 d .
H34 H 0.2167 0.2925 1.0536 0.090 Uiso 1 1 calc R
C35 C 0.2549(4) 0.1964(6) 1.1770(3) 0.084(2) Uani 1 1 d .
H35A H 0.2487 0.1237 1.1528 0.126 Uiso 1 1 calc R
H35B H 0.2204 0.2610 1.1588 0.126 Uiso 1 1 calc R
H35C H 0.2394 0.1779 1.2149 0.126 Uiso 1 1 calc R
C36 C 0.3417(5) 0.2372(7) 1.1840(3) 0.084(2) Uani 1 1 d .
N1 N 0.2187(3) 0.2307(5) 0.85756(18) 0.0555(13) Uani 1 1 d .
N2 N 0.3321(2) 0.0398(4) 0.87617(16) 0.0373(9) Uani 1 1 d .
N3 N 0.4052(2) -0.1000(3) 0.94334(15) 0.0334(9) Uani 1 1 d .
H3A H 0.4145 -0.1780 0.9415 0.040 Uiso 1 1 calc R
N4 N 0.4229(2) -0.1424(3) 1.04201(16) 0.0340(9) Uani 1 1 d .
H4A H 0.4167 -0.1189 1.0769 0.041 Uiso 1 1 calc R
N5 N 0.0960(2) 0.0774(5) 0.9016(2) 0.0604(14) Uani 1 1 d .
N6 N 0.0595(3) -0.0935(5) 0.9603(2) 0.0635(14) Uani 1 1 d .
H6 H 0.0269 -0.1559 0.9583 0.076 Uiso 1 1 calc R
N7 N 0.1043(3) -0.1898(4) 1.0475(2) 0.0659(14) Uani 1 1 d .
H7 H 0.1426 -0.1948 1.0769 0.079 Uiso 1 1 calc R
N8 N 0.2394(3) 0.3078(4) 0.9722(2) 0.0540(12) Uani 1 1 d .
N9 N 0.4083(4) 0.2532(5) 1.1924(3) 0.0888(19) Uani 1 1 d .
S1 S 0.38250(7) 0.08937(11) 1.01487(5) 0.0372(3) Uani 1 1 d .
S2 S 0.18376(9) 0.01242(15) 1.03289(6) 0.0615(4) Uani 1 1 d .
O1 O 0.4531(2) -0.3093(3) 0.98797(14) 0.0511(9) Uani 1 1 d .
O2 O -0.0112(3) -0.2807(4) 1.0028(2) 0.0960(17) Uani 1 1 d .
O3 O 0.2824(2) -0.2558(3) 0.84228(15) 0.0613(10) Uani 1 1 d .
O4 O 0.1796(3) -0.1073(5) 0.81344(17) 0.0896(15) Uani 1 1 d .
O5 O 0.21872(19) -0.1532(4) 0.91371(14) 0.0538(10) Uani 1 1 d .
O6 O 0.1456(3) -0.2969(5) 0.8512(2) 0.130(2) Uani 1 1 d .
O7 O 0.2769(3) -0.2421(4) 1.11415(19) 0.0809(13) Uani 1 1 d .
O8 O 0.2291(2) -0.1186(4) 1.18476(19) 0.0807(13) Uani 1 1 d .
O9 O 0.3570(2) -0.0758(3) 1.15470(16) 0.0602(10) Uani 1 1 d .
O10 O 0.3403(3) -0.2524(5) 1.2119(2) 0.1085(17) Uani 1 1 d .
Cd1 Cd 0.238852(19) 0.09807(4) 0.941219(14) 0.03976(16) Uani 1 1 d .
Cl1 Cl 0.20642(8) -0.20419(16) 0.85482(6) 0.0633(5) Uani 1 1 d .
Cl2 Cl 0.30087(9) -0.17287(15) 1.16664(7) 0.0642(4) Uani 1 1 d .

loop_
_atom_site_aniso_label
_atom_site_aniso_U_11
_atom_site_aniso_U_22
_atom_site_aniso_U_33
_atom_site_aniso_U_23
_atom_site_aniso_U_13
_atom_site_aniso_U_12
C1 0.073(4) 0.086(5) 0.039(3) 0.020(3) 0.006(3) 0.029(3)
C2 0.045(3) 0.049(4) 0.033(3) 0.002(3) 0.006(2) 0.006(2)
C3 0.049(3) 0.046(3) 0.030(3) 0.003(2) 0.007(2) 0.000(3)
C4 0.044(3) 0.045(3) 0.033(3) -0.007(2) 0.012(2) -0.005(3)
C5 0.038(3) 0.040(3) 0.035(3) -0.002(2) 0.007(2) -0.003(2)
C6 0.042(3) 0.028(3) 0.030(3) -0.002(2) 0.004(2) -0.006(2)
C7 0.027(2) 0.037(3) 0.029(3) -0.001(2) 0.0073(18) -0.006(2)
C8 0.049(3) 0.026(3) 0.044(3) 0.000(3) 0.014(2) -0.009(2)
C9 0.053(3) 0.038(4) 0.034(3) 0.006(3) 0.011(2) 0.003(2)
C10 0.054(3) 0.042(3) 0.040(3) 0.001(3) 0.009(2) -0.004(3)
C11 0.070(3) 0.055(4) 0.033(3) 0.005(3) 0.012(3) 0.003(3)
C12 0.082(4) 0.054(4) 0.046(4) 0.020(3) 0.007(3) 0.004(3)
C13 0.136(6) 0.033(4) 0.052(4) 0.013(3) 0.019(4) 0.007(4)
C14 0.110(5) 0.036(4) 0.039(3) 0.009(3) 0.017(3) 0.001(3)
C15 0.065(4) 0.096(6) 0.062(4) 0.015(4) 0.002(3) 0.044(4)
C16 0.047(3) 0.107(6) 0.053(4) -0.009(4) 0.001(3) 0.035(4)
C17 0.058(4) 0.160(9) 0.079(5) -0.039(5) -0.001(4) 0.046(5)
C18 0.043(4) 0.182(10) 0.082(6) -0.066(6) -0.013(4) 0.028(5)
C19 0.045(4) 0.155(8) 0.085(5) -0.056(6) 0.011(4) 0.000(4)
C20 0.030(3) 0.106(6) 0.064(4) -0.042(4) 0.015(3) -0.001(3)
C21 0.056(3) 0.068(4) 0.052(4) -0.024(3) 0.032(3) -0.019(3)
C22 0.072(5) 0.075(5) 0.120(6) -0.057(5) 0.061(4) -0.044(4)
C23 0.091(5) 0.050(5) 0.112(6) -0.032(4) 0.080(5) -0.038(4)
C24 0.127(6) 0.085(6) 0.140(7) -0.066(6) 0.104(5) -0.063(5)
C25 0.202(11) 0.068(6) 0.182(10) -0.060(7) 0.159(9) -0.085(7)
C26 0.227(12) 0.071(6) 0.161(10) -0.057(7) 0.157(9) -0.059(7)
C27 0.172(8) 0.062(5) 0.120(7) -0.024(5) 0.102(6) -0.051(5)
C28 0.133(6) 0.068(5) 0.098(6) -0.035(5) 0.071(5) -0.048(5)
C29 0.075(4) 0.060(4) 0.059(4) 0.023(3) 0.027(3) 0.018(3)
C30 0.065(4) 0.046(4) 0.075(4) 0.011(4) 0.028(3) 0.017(3)
C31 0.101(5) 0.050(5) 0.113(6) 0.015(4) 0.061(4) 0.010(4)
C32 0.122(6) 0.044(4) 0.129(7) -0.014(5) 0.066(5) -0.010(4)
C33 0.120(6) 0.054(5) 0.095(5) -0.024(4) 0.049(4) -0.011(4)
C34 0.116(5) 0.055(5) 0.061(4) -0.002(4) 0.037(4) -0.001(4)
C35 0.092(5) 0.106(6) 0.057(4) -0.012(4) 0.017(3) 0.007(4)
C36 0.082(5) 0.122(7) 0.051(4) -0.015(4) 0.018(4) 0.028(5)
N1 0.064(3) 0.067(4) 0.038(3) 0.010(2) 0.016(2) 0.029(3)
N2 0.042(2) 0.041(3) 0.028(2) -0.0024(19) 0.0024(17) 0.003(2)
N3 0.042(2) 0.028(2) 0.028(2) -0.0021(19) 0.0008(16) -0.0009(17)
N4 0.046(2) 0.030(2) 0.027(2) -0.0001(18) 0.0067(16) -0.0036(19)
N5 0.034(2) 0.092(4) 0.057(3) -0.012(3) 0.011(2) 0.017(3)
N6 0.045(3) 0.083(4) 0.067(4) -0.027(3) 0.025(3) -0.020(3)
N7 0.071(3) 0.065(4) 0.070(3) -0.027(3) 0.039(3) -0.031(3)
N8 0.067(3) 0.049(3) 0.051(3) 0.001(3) 0.025(2) 0.009(2)
N9 0.077(4) 0.078(4) 0.119(5) -0.024(4) 0.038(4) -0.010(3)
S1 0.0452(7) 0.0323(8) 0.0341(7) -0.0012(6) 0.0052(5) -0.0024(6)
S2 0.0776(10) 0.0707(12) 0.0408(8) -0.0157(8) 0.0244(7) -0.0376(8)
O1 0.089(3) 0.029(2) 0.034(2) -0.0023(17) 0.0039(17) 0.0015(18)
O2 0.069(3) 0.087(4) 0.142(4) -0.053(3) 0.047(3) -0.041(3)
O3 0.070(2) 0.061(3) 0.058(2) -0.018(2) 0.0235(19) -0.004(2)
O4 0.078(3) 0.138(5) 0.045(3) -0.005(3) -0.020(2) 0.018(3)
O5 0.053(2) 0.076(3) 0.0332(19) -0.0127(19) 0.0095(15) -0.0099(19)
O6 0.110(4) 0.190(6) 0.100(4) -0.068(4) 0.045(3) -0.107(4)
O7 0.102(3) 0.063(3) 0.089(3) -0.022(3) 0.055(3) -0.030(2)
O8 0.078(3) 0.083(3) 0.093(3) -0.011(3) 0.051(2) 0.002(2)
O9 0.069(2) 0.059(3) 0.058(2) -0.004(2) 0.0286(19) -0.008(2)
O10 0.130(4) 0.117(4) 0.089(3) 0.058(3) 0.052(3) 0.034(3)
Cd1 0.0379(2) 0.0478(3) 0.0347(2) 0.00091(18) 0.00882(15) 0.00194(17)
Cl1 0.0506(8) 0.0945(13) 0.0470(9) -0.0263(9) 0.0139(6) -0.0285(8)
Cl2 0.0786(10) 0.0605(11) 0.0620(10) 0.0044(9) 0.0403(8) 0.0023(8)

loop_
_atom_type_symbol
_atom_type_description
_atom_type_scat_dispersion_real
_atom_type_scat_dispersion_imag
_atom_type_scat_source
C C 0.0033 0.0016 'International Tables Vol C Tables 4.2.6.8 and 6.1.1.4'
H H 0.0000 0.0000 'International Tables Vol C Tables 4.2.6.8 and 6.1.1.4'
N N 0.0061 0.0033 'International Tables Vol C Tables 4.2.6.8 and 6.1.1.4'
S S 0.1246 0.1234 'International Tables Vol C Tables 4.2.6.8 and 6.1.1.4'
O O 0.0106 0.0060 'International Tables Vol C Tables 4.2.6.8 and 6.1.1.4'
Cd Cd -0.8075 1.2024 'International Tables Vol C Tables 4.2.6.8 and 6.1.1.4'
Cl Cl 0.1484 0.1585 'International Tables Vol C Tables 4.2.6.8 and 6.1.1.4'

loop_
_geom_angle_atom_site_label_1
_geom_angle_atom_site_label_2
_geom_angle_atom_site_label_3
_geom_angle
N1 C1 C2 113.4(4)
N1 C1 H1A 108.9
C2 C1 H1A 108.9
N1 C1 H1B 108.9
C2 C1 H1B 108.9
H1A C1 H1B 107.7
N2 C2 C3 122.5(4)
N2 C2 C1 117.0(4)
C3 C2 C1 120.4(4)
C2 C3 C4 119.2(4)
C2 C3 H3 120.4
C4 C3 H3 120.4
C5 C4 C3 118.8(4)
C5 C4 H4 120.6
C3 C4 H4 120.6
C4 C5 C6 118.9(4)
C4 C5 H5 120.5
C6 C5 H5 120.5
N2 C6 C5 123.6(4)
N2 C6 N3 118.6(4)
C5 C6 N3 117.6(4)
N3 C7 N4 115.1(4)
N3 C7 S1 126.1(4)
N4 C7 S1 118.7(3)
O1 C8 N4 121.5(4)
O1 C8 C9 121.3(5)
N4 C8 C9 117.2(4)
C10 C9 C14 119.5(5)
C10 C9 C8 124.4(5)
C14 C9 C8 116.1(4)
C9 C10 C11 120.0(5)
C9 C10 H10 120.0
C11 C10 H10 120.0
C12 C11 C10 120.5(5)
C12 C11 H11 119.8
C10 C11 H11 119.8
C11 C12 C13 120.2(5)
C11 C12 H12 119.9
C13 C12 H12 119.9
C14 C13 C12 119.6(6)
C14 C13 H13 120.2
C12 C13 H13 120.2
C13 C14 C9 120.3(5)
C13 C14 H14 119.8
C9 C14 H14 119.8
N1 C15 C16 113.0(5)
N1 C15 H15A 109.0
C16 C15 H15A 109.0
N1 C15 H15B 109.0
C16 C15 H15B 109.0
H15A C15 H15B 107.8
N5 C16 C17 122.8(7)
N5 C16 C15 118.0(5)
C17 C16 C15 119.1(7)
C18 C17 C16 117.2(8)
C18 C17 H17 121.4
C16 C17 H17 121.4
C19 C18 C17 120.5(7)
C19 C18 H18 119.8
C17 C18 H18 119.8
C18 C19 C20 119.5(8)
C18 C19 H19 120.2
C20 C19 H19 120.2
N5 C20 N6 122.8(5)
N5 C20 C19 120.8(7)
N6 C20 C19 116.4(7)
N6 C21 N7 114.5(5)
N6 C21 S2 130.2(5)
N7 C21 S2 115.3(4)
O2 C22 N7 118.3(8)
O2 C22 C23 124.0(6)
N7 C22 C23 117.6(7)
C28 C23 C24 122.5(8)
C28 C23 C22 123.7(6)
C24 C23 C22 113.8(8)
C25 C24 C23 117.4(9)
C25 C24 H24 121.3
C23 C24 H24 121.3
C26 C25 C24 120.1(8)
C26 C25 H25 120.0
C24 C25 H25 119.9
C25 C26 C27 121.5(11)
C25 C26 H26 119.3
C27 C26 H26 119.3
C26 C27 C28 121.0(10)
C26 C27 H27 119.5
C28 C27 H27 119.5
C23 C28 C27 117.5(7)
C23 C28 H28 121.3
C27 C28 H28 121.3
N1 C29 C30 112.9(5)
N1 C29 H29A 109.0
C30 C29 H29A 109.0
N1 C29 H29B 109.0
C30 C29 H29B 109.0
H29A C29 H29B 107.8
N8 C30 C31 121.1(6)
N8 C30 C29 116.2(5)
C31 C30 C29 122.7(6)
C32 C31 C30 120.6(6)
C32 C31 H31 119.7
C30 C31 H31 119.7
C31 C32 C33 118.7(7)
C31 C32 H32 120.6
C33 C32 H32 120.6
C34 C33 C32 118.5(6)
C34 C33 H33 120.8
C32 C33 H33 120.8
N8 C34 C33 123.3(6)
N8 C34 H34 118.4
C33 C34 H34 118.4
C36 C35 H35A 109.5
C36 C35 H35B 109.5
H35A C35 H35B 109.5
C36 C35 H35C 109.5
H35A C35 H35C 109.5
H35B C35 H35C 109.5
N9 C36 C35 170.9(9)
C1 N1 C29 110.9(5)
C1 N1 C15 110.8(4)
C29 N1 C15 112.5(5)
C1 N1 Cd1 110.2(3)
C29 N1 Cd1 106.3(3)
C15 N1 Cd1 106.0(3)
C6 N2 C2 117.0(4)
C6 N2 Cd1 125.8(3)
C2 N2 Cd1 117.1(3)
C7 N3 C6 130.7(4)
C7 N3 H3A 114.7
C6 N3 H3A 114.7
C8 N4 C7 126.8(4)
C8 N4 H4A 116.6
C7 N4 H4A 116.6
C16 N5 C20 119.1(5)
C16 N5 Cd1 111.2(4)
C20 N5 Cd1 126.5(4)
C21 N6 C20 134.0(5)
C21 N6 H6 113.0
C20 N6 H6 113.0
C22 N7 C21 129.8(6)
C22 N7 H7 115.1
C21 N7 H7 115.1
C34 N8 C30 117.8(5)
C34 N8 Cd1 126.6(4)
C30 N8 Cd1 115.1(4)
C7 S1 Cd1 93.75(14)
C21 S2 Cd1 106.7(2)
N2 Cd1 N8 117.83(15)
N2 Cd1 N1 71.50(13)
N8 Cd1 N1 70.20(16)
N2 Cd1 N5 114.63(14)
N8 Cd1 N5 99.55(16)
N1 Cd1 N5 74.29(17)
N2 Cd1 S2 138.58(11)
N8 Cd1 S2 94.97(12)
N1 Cd1 S2 148.19(10)
N5 Cd1 S2 81.03(13)
N2 Cd1 S1 78.59(9)
N8 Cd1 S1 83.04(11)
N1 Cd1 S1 122.53(12)
N5 Cd1 S1 162.33(13)
S2 Cd1 S1 81.33(4)
O6 Cl1 O3 109.9(3)
O6 Cl1 O4 109.2(3)
O3 Cl1 O4 110.3(3)
O6 Cl1 O5 109.5(2)
O3 Cl1 O5 108.7(2)
O4 Cl1 O5 109.2(3)
O8 Cl2 O7 108.5(3)
O8 Cl2 O10 110.2(3)
O7 Cl2 O10 110.1(3)
O8 Cl2 O9 109.2(2)
O7 Cl2 O9 109.3(2)
O10 Cl2 O9 109.6(3)

loop_
_geom_bond_atom_site_label_1
_geom_bond_atom_site_label_2
_geom_bond_distance
C1 N1 1.470(6)
C1 C2 1.513(7)
C1 H1A 0.9700
C1 H1B 0.9700
C2 N2 1.349(6)
C2 C3 1.378(6)
C3 C4 1.380(6)
C3 H3 0.9300
C4 C5 1.370(6)
C4 H4 0.9300
C5 C6 1.372(6)
C5 H5 0.9300
C6 N2 1.338(6)
C6 N3 1.417(5)
C7 N3 1.325(5)
C7 N4 1.392(5)
C7 S1 1.681(5)
C8 O1 1.231(5)
C8 N4 1.385(6)
C8 C9 1.485(7)
C9 C10 1.378(6)
C9 C14 1.395(7)
C10 C11 1.388(7)
C10 H10 0.9300
C11 C12 1.370(8)
C11 H11 0.9300
C12 C13 1.387(8)
C12 H12 0.9300
C13 C14 1.383(7)
C13 H13 0.9300
C14 H14 0.9300
C15 N1 1.482(7)
C15 C16 1.494(9)
C15 H15A 0.9700
C15 H15B 0.9700
C16 N5 1.334(7)
C16 C17 1.399(9)
C17 C18 1.388(12)
C17 H17 0.9300
C18 C19 1.355(11)
C18 H18 0.9300
C19 C20 1.400(8)
C19 H19 0.9300
C20 N5 1.351(8)
C20 N6 1.396(8)
C21 N6 1.320(7)
C21 N7 1.403(7)
C21 S2 1.663(5)
C22 O2 1.242(8)
C22 N7 1.385(7)
C22 C23 1.511(10)
C23 C28 1.359(10)
C23 C24 1.416(8)
C24 C25 1.395(12)
C24 H24 0.9300
C25 C26 1.352(14)
C25 H25 0.9300
C26 C27 1.365(10)
C26 H26 0.9300
C27 C28 1.394(10)
C27 H27 0.9300
C28 H28 0.9300
C29 N1 1.472(7)
C29 C30 1.496(8)
C29 H29A 0.9700
C29 H29B 0.9700
C30 N8 1.353(7)
C30 C31 1.375(8)
C31 C32 1.364(9)
C31 H31 0.9300
C32 C33 1.380(9)
C32 H32 0.9300
C33 C34 1.370(9)
C33 H33 0.9300
C34 N8 1.344(7)
C34 H34 0.9300
C35 C36 1.480(10)
C35 H35A 0.9600
C35 H35B 0.9600
C35 H35C 0.9600
C36 N9 1.100(8)
N1 Cd1 2.386(4)
N2 Cd1 2.365(4)
N3 H3A 0.8600
N4 H4A 0.8600
N5 Cd1 2.409(4)
N6 H6 0.8600
N7 H7 0.8600
N8 Cd1 2.378(5)
S1 Cd1 2.7130(12)
S2 Cd1 2.5746(14)
O3 Cl1 1.431(4)
O4 Cl1 1.444(4)
O5 Cl1 1.450(3)
O6 Cl1 1.410(4)
O7 Cl2 1.429(4)
O8 Cl2 1.429(4)
O9 Cl2 1.448(4)
O10 Cl2 1.435(4)

loop_
_geom_torsion_atom_site_label_1
_geom_torsion_atom_site_label_2
_geom_torsion_atom_site_label_3
_geom_torsion_atom_site_label_4
_geom_torsion
N1 C1 C2 N2 26.8(7)
N1 C1 C2 C3 -157.2(5)
N2 C2 C3 C4 -1.0(8)
C1 C2 C3 C4 -176.7(5)
C2 C3 C4 C5 1.0(7)
C3 C4 C5 C6 0.1(7)
C4 C5 C6 N2 -1.3(7)
C4 C5 C6 N3 173.3(4)
O1 C8 C9 C10 163.5(5)
N4 C8 C9 C10 -14.7(7)
O1 C8 C9 C14 -13.8(7)
N4 C8 C9 C14 168.0(4)
C14 C9 C10 C11 1.1(7)
C8 C9 C10 C11 -176.2(4)
C9 C10 C11 C12 0.7(8)
C10 C11 C12 C13 -1.4(8)
C11 C12 C13 C14 0.4(9)
C12 C13 C14 C9 1.4(9)
C10 C9 C14 C13 -2.1(8)
C8 C9 C14 C13 175.4(5)
N1 C15 C16 N5 47.9(7)
N1 C15 C16 C17 -134.8(5)
N5 C16 C17 C18 -0.1(9)
C15 C16 C17 C18 -177.2(6)
C16 C17 C18 C19 1.8(10)
C17 C18 C19 C20 -1.2(11)
C18 C19 C20 N5 -1.2(9)
C18 C19 C20 N6 179.4(6)
O2 C22 C23 C28 -168.8(6)
N7 C22 C23 C28 13.5(9)
O2 C22 C23 C24 9.4(9)
N7 C22 C23 C24 -168.3(5)
C28 C23 C24 C25 -1.8(10)
C22 C23 C24 C25 -180.0(6)
C23 C24 C25 C26 0.0(12)
C24 C25 C26 C27 0.6(15)
C25 C26 C27 C28 0.5(13)
C24 C23 C28 C27 2.8(10)
C22 C23 C28 C27 -179.2(6)
C26 C27 C28 C23 -2.2(11)
N1 C29 C30 N8 27.5(7)
N1 C29 C30 C31 -152.6(5)
N8 C30 C31 C32 -0.1(10)
C29 C30 C31 C32 180.0(6)
C30 C31 C32 C33 0.0(11)
C31 C32 C33 C34 0.2(11)
C32 C33 C34 N8 -0.3(10)
C2 C1 N1 C29 80.8(6)
C2 C1 N1 C15 -153.6(5)
C2 C1 N1 Cd1 -36.7(6)
C30 C29 N1 C1 -166.0(4)
C30 C29 N1 C15 69.3(6)
C30 C29 N1 Cd1 -46.3(5)
C16 C15 N1 C1 76.9(6)
C16 C15 N1 C29 -158.4(5)
C16 C15 N1 Cd1 -42.6(6)
C5 C6 N2 C2 1.3(7)
N3 C6 N2 C2 -173.2(4)
C5 C6 N2 Cd1 178.9(3)
N3 C6 N2 Cd1 4.4(6)
C3 C2 N2 C6 -0.1(7)
C1 C2 N2 C6 175.7(4)
C3 C2 N2 Cd1 -178.0(4)
C1 C2 N2 Cd1 -2.1(6)
N4 C7 N3 C6 -174.4(4)
S1 C7 N3 C6 2.4(6)
N2 C6 N3 C7 -46.4(6)
C5 C6 N3 C7 138.8(4)
O1 C8 N4 C7 -9.5(7)
C9 C8 N4 C7 168.7(4)
N3 C7 N4 C8 6.4(6)
S1 C7 N4 C8 -170.7(3)
C17 C16 N5 C20 -2.3(8)
C15 C16 N5 C20 174.9(5)
C17 C16 N5 Cd1 158.9(5)
C15 C16 N5 Cd1 -23.9(6)
N6 C20 N5 C16 -177.7(5)
C19 C20 N5 C16 2.9(8)
N6 C20 N5 Cd1 24.2(7)
C19 C20 N5 Cd1 -155.1(4)
N7 C21 N6 C20 -178.9(5)
S2 C21 N6 C20 1.5(9)
N5 C20 N6 C21 7.9(9)
C19 C20 N6 C21 -172.7(6)
O2 C22 N7 C21 1.7(9)
C23 C22 N7 C21 179.5(5)
N6 C21 N7 C22 -9.0(8)
S2 C21 N7 C22 170.6(5)
C33 C34 N8 C30 0.2(9)
C33 C34 N8 Cd1 171.9(5)
C31 C30 N8 C34 0.0(8)
C29 C30 N8 C34 179.9(5)
C31 C30 N8 Cd1 -172.6(5)
C29 C30 N8 Cd1 7.3(6)
N3 C7 S1 Cd1 54.0(4)
N4 C7 S1 Cd1 -129.3(3)
N6 C21 S2 Cd1 -32.5(6)
N7 C21 S2 Cd1 147.9(3)
C6 N2 Cd1 N8 114.6(4)
C2 N2 Cd1 N8 -67.8(4)
C6 N2 Cd1 N1 169.1(4)
C2 N2 Cd1 N1 -13.3(3)
C6 N2 Cd1 N5 -128.8(4)
C2 N2 Cd1 N5 48.9(4)
C6 N2 Cd1 S2 -23.7(4)
C2 N2 Cd1 S2 153.9(3)
C6 N2 Cd1 S1 38.9(3)
C2 N2 Cd1 S1 -143.5(3)
C34 N8 Cd1 N2 -141.0(5)
C30 N8 Cd1 N2 30.8(4)
C34 N8 Cd1 N1 163.8(5)
C30 N8 Cd1 N1 -24.3(4)
C34 N8 Cd1 N5 94.4(5)
C30 N8 Cd1 N5 -93.7(4)
C34 N8 Cd1 S2 12.7(5)
C30 N8 Cd1 S2 -175.4(4)
C34 N8 Cd1 S1 -67.9(5)
C30 N8 Cd1 S1 104.0(4)
C1 N1 Cd1 N2 26.0(3)
C29 N1 Cd1 N2 -94.2(3)
C15 N1 Cd1 N2 145.9(4)
C1 N1 Cd1 N8 156.1(4)
C29 N1 Cd1 N8 35.8(3)
C15 N1 Cd1 N8 -84.1(4)
C1 N1 Cd1 N5 -97.4(4)
C29 N1 Cd1 N5 142.4(3)
C15 N1 Cd1 N5 22.5(4)
C1 N1 Cd1 S2 -137.9(3)
C29 N1 Cd1 S2 101.9(3)
C15 N1 Cd1 S2 -18.0(5)
C1 N1 Cd1 S1 88.6(4)
C29 N1 Cd1 S1 -31.7(3)
C15 N1 Cd1 S1 -151.6(3)
C16 N5 Cd1 N2 -60.8(4)
C20 N5 Cd1 N2 98.7(4)
C16 N5 Cd1 N8 65.9(4)
C20 N5 Cd1 N8 -134.6(4)
C16 N5 Cd1 N1 -0.3(4)
C20 N5 Cd1 N1 159.2(5)
C16 N5 Cd1 S2 159.5(4)
C20 N5 Cd1 S2 -41.0(4)
C16 N5 Cd1 S1 163.0(3)
C20 N5 Cd1 S1 -37.5(7)
C21 S2 Cd1 N2 -80.3(3)
C21 S2 Cd1 N8 136.0(2)
C21 S2 Cd1 N1 76.3(3)
C21 S2 Cd1 N5 37.1(3)
C21 S2 Cd1 S1 -141.9(2)
C7 S1 Cd1 N2 -55.18(18)
C7 S1 Cd1 N8 -175.47(19)
C7 S1 Cd1 N1 -114.3(2)
C7 S1 Cd1 N5 84.9(4)
C7 S1 Cd1 S2 88.40(16)
